data_7209763
loop_
_publ_author_name
'Wang, Wei'
'Kan, Wei-Qiu'
'Yang, Jin'
'Ma, Jian-Fang'

_publ_section_title
;
 A series of coordination polymers assembled from d10 metals and a new
 multidentate N-donor ligand: syntheses, structures, and photoluminescent
 properties
;
_journal_issue 19
_journal_name_full CrystEngComm
_journal_page_first 3824
_journal_paper_doi 10.1039/c3ce40119g
_journal_volume 15
_journal_year 2013
_chemical_formula_moiety 'C76 H78 Cd4 N18 O30'
_chemical_formula_sum 'C76 H78 Cd4 N18 O30'
_chemical_formula_weight 2173.16
_chemical_name_systematic
;
?
;
_space_group_IT_number 15
_symmetry_cell_setting monoclinic
_symmetry_space_group_name_Hall '-C 2yc'
_symmetry_space_group_name_H-M 'C 1 2/c 1'
_atom_sites_solution_hydrogens geom
_atom_sites_solution_primary direct
_atom_sites_solution_secondary difmap
_audit_creation_method SHELXL-97
_cell_angle_alpha 90.00
_cell_angle_beta 116.446(7)
_cell_angle_gamma 90.00
_cell_formula_units_Z 4
_cell_length_a 25.6010(13)
_cell_length_b 23.0580(8)
_cell_length_c 17.3170(9)
_cell_measurement_reflns_used 5899
_cell_measurement_temperature 293(2)
_cell_measurement_theta_max 29.1220
_cell_measurement_theta_min 3.1698
_cell_volume 9152.6(9)
_computing_cell_refinement CrysAlis
_computing_data_collection 'CrysAlis (Oxford Diffraction, 2006)'
_computing_data_reduction CrysAlis
_computing_structure_refinement 'SHELXL-97 (Sheldrick, 2008)'
_computing_structure_solution 'SHELXL-97 (Sheldrick, 2008)'
_diffrn_ambient_temperature 293(2)
_diffrn_detector_area_resol_mean 10.0
_diffrn_measured_fraction_theta_full 0.995
_diffrn_measured_fraction_theta_max 0.995
_diffrn_measurement_device_type 'Oxford Diffraction Gemini R Ultra'
_diffrn_measurement_method '\w scan'
_diffrn_radiation_monochromator graphite
_diffrn_radiation_source 'fine-focus sealed tube'
_diffrn_radiation_type MoK\a
_diffrn_radiation_wavelength 0.71069
_diffrn_reflns_av_R_equivalents 0.0377
_diffrn_reflns_av_sigmaI/netI 0.0512
_diffrn_reflns_limit_h_max 30
_diffrn_reflns_limit_h_min -25
_diffrn_reflns_limit_k_max 27
_diffrn_reflns_limit_k_min -19
_diffrn_reflns_limit_l_max 20
_diffrn_reflns_limit_l_min -20
_diffrn_reflns_number 17898
_diffrn_reflns_theta_full 25.00
_diffrn_reflns_theta_max 25.35
_diffrn_reflns_theta_min 3.18
_exptl_absorpt_coefficient_mu 1.004
_exptl_absorpt_correction_T_max 0.8559
_exptl_absorpt_correction_T_min 0.8020
_exptl_absorpt_correction_type multi-scan
_exptl_absorpt_process_details
;
CrysAlis (Oxford Diffraction, 2006)
;
_exptl_crystal_colour colorless
_exptl_crystal_density_diffrn 1.577
_exptl_crystal_density_method 'not measured'
_exptl_crystal_description block
_exptl_crystal_F_000 4368
_exptl_crystal_size_max 0.23
_exptl_crystal_size_mid 0.20
_exptl_crystal_size_min 0.16
_refine_diff_density_max 0.872
_refine_diff_density_min -0.720
_refine_diff_density_rms 0.117
_refine_ls_extinction_method none
_refine_ls_goodness_of_fit_ref 1.047
_refine_ls_hydrogen_treatment constr
_refine_ls_matrix_type full
_refine_ls_number_parameters 636
_refine_ls_number_reflns 8339
_refine_ls_number_restraints 72
_refine_ls_restrained_S_all 1.058
_refine_ls_R_factor_all 0.0742
_refine_ls_R_factor_gt 0.0513
_refine_ls_shift/su_max 0.001
_refine_ls_shift/su_mean 0.000
_refine_ls_structure_factor_coef Fsqd
_refine_ls_weighting_details 'calc w=1/[\s^2^(Fo^2^)+(0.0912P)^2^+20.0667P] where P=(Fo^2^+2Fc^2^)/3'
_refine_ls_weighting_scheme calc
_refine_ls_wR_factor_gt 0.1439
_refine_ls_wR_factor_ref 0.1631
_reflns_number_gt 6249
_reflns_number_total 8339
_reflns_threshold_expression >2\s(I)
_cod_data_source_file c3ce40119g.txt
_cod_data_source_block compound-7
_cod_original_cell_volume 9152.6(7)
_cod_original_sg_symbol_H-M 'C 2/c '
_cod_database_code 7209763

loop_
_symmetry_equiv_pos_as_xyz
'x, y, z'
'-x, y, -z+1/2'
'x+1/2, y+1/2, z'
'-x+1/2, y+1/2, -z+1/2'
'-x, -y, -z'
'x, -y, z-1/2'
'-x+1/2, -y+1/2, -z'
'x+1/2, -y+1/2, z-1/2'

loop_
_atom_site_label
_atom_site_type_symbol
_atom_site_fract_x
_atom_site_fract_y
_atom_site_fract_z
_atom_site_U_iso_or_equiv
_atom_site_adp_type
_atom_site_occupancy
_atom_site_symmetry_multiplicity
_atom_site_calc_flag
_atom_site_refinement_flags
Cd1 Cd 0.752883(17) 0.745427(16) 0.60096(3) 0.03754(15) Uani 1 1 d .
Cd2 Cd 0.887513(19) 0.69216(2) 0.57540(3) 0.04990(17) Uani 1 1 d .
C1 C 0.4901(2) 0.3676(2) 0.3235(4) 0.0391(12) Uani 1 1 d .
C2 C 0.5471(2) 0.3641(2) 0.3326(4) 0.0398(13) Uani 1 1 d .
C3 C 0.5570(2) 0.3638(2) 0.2582(4) 0.0390(12) Uani 1 1 d .
C4 C 0.4805(3) 0.3741(3) 0.4030(4) 0.0478(14) Uani 1 1 d .
H4A H 0.4697 0.3366 0.4168 0.057 Uiso 1 1 calc R
H4B H 0.5171 0.3854 0.4508 0.057 Uiso 1 1 calc R
C5 C 0.4458(3) 0.4733(3) 0.3865(4) 0.0434(13) Uani 1 1 d .
C6 C 0.3996(3) 0.5101(3) 0.3729(4) 0.0523(16) Uani 1 1 d .
H6 H 0.3650 0.4949 0.3695 0.063 Uiso 1 1 calc R
C7 C 0.4046(3) 0.5685(3) 0.3645(4) 0.0542(16) Uani 1 1 d .
H7 H 0.3736 0.5926 0.3567 0.065 Uiso 1 1 calc R
C8 C 0.4549(3) 0.5923(3) 0.3672(4) 0.0513(15) Uani 1 1 d .
H8 H 0.4580 0.6319 0.3602 0.062 Uiso 1 1 calc R
C9 C 0.5005(3) 0.5551(3) 0.3808(4) 0.0436(13) Uani 1 1 d .
C10 C 0.4972(2) 0.4960(2) 0.3905(4) 0.0424(13) Uani 1 1 d .
H10 H 0.5286 0.4720 0.3995 0.051 Uiso 1 1 calc R
C11 C 0.5818(3) 0.6277(3) 0.4228(5) 0.0633(19) Uani 1 1 d .
H11 H 0.5697 0.6527 0.4538 0.076 Uiso 1 1 calc R
C12 C 0.5854(3) 0.5565(3) 0.3464(4) 0.0462(14) Uani 1 1 d .
H12 H 0.5766 0.5226 0.3139 0.055 Uiso 1 1 calc R
C13 C 0.5988(3) 0.3595(2) 0.4205(4) 0.0453(14) Uani 1 1 d .
H13A H 0.5876 0.3401 0.4605 0.054 Uiso 1 1 calc R
H13B H 0.6298 0.3372 0.4167 0.054 Uiso 1 1 calc R
C14 C 0.6734(2) 0.4246(2) 0.5161(4) 0.0406(13) Uani 1 1 d .
C15 C 0.7068(3) 0.3805(2) 0.5708(4) 0.0443(13) Uani 1 1 d .
H15 H 0.6926 0.3427 0.5632 0.053 Uiso 1 1 calc R
C16 C 0.7610(3) 0.3933(3) 0.6364(4) 0.0556(16) Uani 1 1 d .
H16 H 0.7833 0.3637 0.6725 0.067 Uiso 1 1 calc R
C17 C 0.7831(3) 0.4494(3) 0.6499(4) 0.0555(16) Uani 1 1 d .
H17 H 0.8198 0.4577 0.6942 0.067 Uiso 1 1 calc R
C18 C 0.7489(3) 0.4923(2) 0.5954(4) 0.0435(13) Uani 1 1 d .
C19 C 0.6952(3) 0.4803(2) 0.5289(4) 0.0436(13) Uani 1 1 d .
H19 H 0.6734 0.5100 0.4923 0.052 Uiso 1 1 calc R
C20 C 0.8228(3) 0.5692(3) 0.6136(5) 0.0663(19) Uani 1 1 d U
H20 H 0.8528 0.5450 0.6172 0.080 Uiso 1 1 calc R
C21 C 0.7407(3) 0.6008(3) 0.6018(4) 0.0492(15) Uani 1 1 d .
H21 H 0.7028 0.6024 0.5959 0.059 Uiso 1 1 calc R
C22 C 0.6198(2) 0.3630(2) 0.2690(4) 0.0432(13) Uani 1 1 d .
H22A H 0.6430 0.3348 0.3123 0.052 Uiso 1 1 calc R
H22B H 0.6203 0.3530 0.2149 0.052 Uiso 1 1 calc R
C23 C 0.6975(3) 0.4317(2) 0.3084(4) 0.0419(13) Uani 1 1 d .
C24 C 0.7364(3) 0.3927(3) 0.3028(4) 0.0532(16) Uani 1 1 d .
H24 H 0.7257 0.3542 0.2886 0.064 Uiso 1 1 calc R
C25 C 0.7922(3) 0.4117(3) 0.3188(5) 0.0585(17) Uani 1 1 d .
H25 H 0.8184 0.3855 0.3146 0.070 Uiso 1 1 calc R
C26 C 0.8092(3) 0.4686(3) 0.3406(4) 0.0563(16) Uani 1 1 d .
H26 H 0.8465 0.4808 0.3513 0.068 Uiso 1 1 calc R
C27 C 0.7690(3) 0.5072(2) 0.3459(4) 0.0449(13) Uani 1 1 d .
C28 C 0.7140(3) 0.4895(2) 0.3305(4) 0.0453(14) Uani 1 1 d .
H28 H 0.6878 0.5158 0.3346 0.054 Uiso 1 1 calc R
C29 C 0.8360(3) 0.5868(3) 0.4288(5) 0.0613(18) Uani 1 1 d .
H29 H 0.8698 0.5647 0.4551 0.074 Uiso 1 1 calc R
C30 C 0.7490(3) 0.6126(2) 0.3501(4) 0.0480(14) Uani 1 1 d .
H30 H 0.7098 0.6119 0.3103 0.058 Uiso 1 1 calc R
C31 C 0.9676(3) 0.7356(3) 0.4990(5) 0.0536(16) Uani 1 1 d .
C32 C 1.0299(2) 0.7328(2) 0.5132(4) 0.0424(13) Uani 1 1 d .
C33 C 1.0759(3) 0.7442(2) 0.5932(4) 0.0396(13) Uani 1 1 d .
H33 H 1.0682 0.7558 0.6386 0.048 Uiso 1 1 calc R
C34 C 1.1342(2) 0.7383(2) 0.6065(4) 0.0378(12) Uani 1 1 d .
C35 C 1.1437(3) 0.7205(3) 0.5373(4) 0.0491(14) Uani 1 1 d .
H35 H 1.1818 0.7152 0.5451 0.059 Uiso 1 1 calc R
C36 C 1.0986(3) 0.7105(4) 0.4581(4) 0.0625(18) Uani 1 1 d .
C37 C 1.0410(3) 0.7173(3) 0.4447(4) 0.0563(16) Uani 1 1 d .
H37 H 1.0103 0.7115 0.3902 0.068 Uiso 1 1 calc R
C38 C 1.1850(3) 0.7485(2) 0.6936(4) 0.0400(13) Uani 1 1 d .
N1 N 0.5535(2) 0.5779(2) 0.3839(3) 0.0443(11) Uani 1 1 d .
N2 N 0.6272(2) 0.6355(2) 0.4109(4) 0.0593(14) Uani 1 1 d .
N3 N 0.6305(2) 0.5896(2) 0.3615(3) 0.0529(13) Uani 1 1 d .
N4 N 0.7700(2) 0.55063(19) 0.6055(3) 0.0445(11) Uani 1 1 d .
N5 N 0.7721(2) 0.6455(2) 0.6075(3) 0.0498(12) Uani 1 1 d .
N6 N 0.8252(2) 0.6254(2) 0.6154(4) 0.0643(15) Uani 1 1 d U
N7 N 0.7849(2) 0.56637(19) 0.3711(3) 0.0449(11) Uani 1 1 d .
N8 N 0.8328(2) 0.6423(2) 0.4439(4) 0.0593(14) Uani 1 1 d .
N9 N 0.7763(2) 0.6585(2) 0.3927(3) 0.0455(11) Uani 1 1 d .
O1 O 0.43621(18) 0.41604(17) 0.3953(3) 0.0506(10) Uani 1 1 d .
O2 O 0.61863(17) 0.41748(16) 0.4498(3) 0.0481(10) Uani 1 1 d .
O1W O 0.68085(17) 0.71917(19) 0.6429(3) 0.0505(10) Uani 1 1 d .
H1A H 0.6897 0.7023 0.6905 0.076 Uiso 1 1 d R
H1B H 0.6500 0.7393 0.6314 0.076 Uiso 1 1 d R
O3 O 0.64203(18) 0.42011(16) 0.2952(3) 0.0531(11) Uani 1 1 d .
O2W O 0.9228(2) 0.7188(3) 0.7167(3) 0.0802(15) Uani 1 1 d U
O4 O 0.9285(2) 0.7326(3) 0.4252(4) 0.0869(17) Uani 1 1 d U
O5 O 0.9592(2) 0.7414(2) 0.5651(4) 0.0769(16) Uani 1 1 d .
O6 O 1.23470(18) 0.75209(18) 0.6977(3) 0.0503(10) Uani 1 1 d .
O5W O 0.2097(2) 0.7506(2) 0.4119(3) 0.0675(13) Uani 1 1 d .
O7 O 1.17402(19) 0.75163(19) 0.7584(3) 0.0529(11) Uani 1 1 d .
O6W O 0.8903(13) 0.6675(15) 0.2825(18) 0.113(9) Uani 0.25 1 d PU
O8 O 1.1095(3) 0.6952(3) 0.3899(4) 0.106(2) Uani 1 1 d U
O7W O 0.9122(15) 0.6097(17) 0.336(2) 0.150(17) Uani 0.25 1 d P
O9 O 0.81520(17) 0.75543(15) 0.5413(2) 0.0395(9) Uani 1 1 d .
O8W O 0.9922(17) 0.5592(17) 0.500(2) 0.146(12) Uani 0.25 1 d PU
O9W O 1.0233(12) 0.6435(13) 0.257(2) 0.119(9) Uani 0.25 1 d PU
O10W O 1.0000 0.8139(6) 0.7500 0.163(5) Uani 1 2 d S
O11W O 0.8864(8) 0.4620(7) 0.5585(10) 0.128(5) Uani 0.50 1 d P
O3W O 0.9439(6) 0.6121(7) 0.5929(8) 0.043(3) Uani 0.40 1 d PU
O4W O 0.9851(6) 0.5869(6) 0.6640(9) 0.044(3) Uani 0.27 1 d PU
O13W O 0.9817(11) 0.6235(11) 0.739(2) 0.042(7) Uani 0.13 1 d PU
O12W O 0.9448(12) 0.6080(11) 0.6261(16) 0.032(6) Uani 0.20 1 d PU

loop_
_atom_site_aniso_label
_atom_site_aniso_U_11
_atom_site_aniso_U_22
_atom_site_aniso_U_33
_atom_site_aniso_U_23
_atom_site_aniso_U_13
_atom_site_aniso_U_12
Cd1 0.0378(3) 0.0341(2) 0.0422(3) -0.00020(17) 0.0191(2) -0.00304(16)
Cd2 0.0354(3) 0.0527(3) 0.0611(3) -0.0054(2) 0.0210(2) -0.00328(19)
C1 0.043(3) 0.025(2) 0.043(3) 0.002(2) 0.013(3) -0.004(2)
C2 0.041(3) 0.025(2) 0.044(3) 0.004(2) 0.011(3) -0.001(2)
C3 0.039(3) 0.024(2) 0.049(3) 0.000(2) 0.015(3) 0.001(2)
C4 0.052(4) 0.043(3) 0.048(3) 0.007(3) 0.021(3) -0.003(3)
C5 0.049(3) 0.047(3) 0.038(3) -0.006(3) 0.023(3) -0.008(3)
C6 0.048(4) 0.064(4) 0.055(4) -0.016(3) 0.032(3) -0.008(3)
C7 0.049(4) 0.060(4) 0.059(4) -0.010(3) 0.029(3) 0.007(3)
C8 0.055(4) 0.047(3) 0.055(4) -0.004(3) 0.026(3) 0.003(3)
C9 0.045(3) 0.046(3) 0.043(3) -0.006(3) 0.022(3) -0.006(3)
C10 0.039(3) 0.042(3) 0.046(3) -0.004(3) 0.019(3) 0.003(3)
C11 0.064(4) 0.049(4) 0.089(5) -0.027(4) 0.045(4) -0.017(3)
C12 0.046(3) 0.044(3) 0.050(3) -0.007(3) 0.022(3) -0.004(3)
C13 0.049(3) 0.033(3) 0.045(3) -0.001(2) 0.013(3) -0.001(3)
C14 0.040(3) 0.035(3) 0.044(3) 0.002(2) 0.016(3) 0.001(2)
C15 0.043(3) 0.034(3) 0.048(3) 0.001(2) 0.013(3) 0.000(2)
C16 0.055(4) 0.038(3) 0.055(4) 0.009(3) 0.008(3) 0.006(3)
C17 0.042(3) 0.046(3) 0.056(4) 0.003(3) 0.003(3) 0.001(3)
C18 0.044(3) 0.038(3) 0.045(3) 0.003(2) 0.016(3) -0.001(3)
C19 0.044(3) 0.038(3) 0.044(3) 0.008(2) 0.015(3) 0.006(3)
C20 0.047(4) 0.053(4) 0.100(5) 0.004(4) 0.033(4) -0.002(3)
C21 0.045(3) 0.042(3) 0.062(4) 0.006(3) 0.024(3) 0.001(3)
C22 0.041(3) 0.029(3) 0.051(3) 0.000(2) 0.013(3) 0.000(2)
C23 0.044(3) 0.034(3) 0.043(3) 0.001(2) 0.015(3) 0.001(2)
C24 0.053(4) 0.034(3) 0.072(4) -0.005(3) 0.027(3) 0.006(3)
C25 0.050(4) 0.044(3) 0.084(5) -0.011(3) 0.031(4) 0.006(3)
C26 0.049(4) 0.051(4) 0.073(5) -0.005(3) 0.031(4) 0.001(3)
C27 0.045(3) 0.039(3) 0.051(3) -0.008(3) 0.021(3) -0.002(3)
C28 0.046(3) 0.036(3) 0.055(4) -0.009(3) 0.023(3) 0.005(3)
C29 0.038(3) 0.052(4) 0.083(5) -0.010(3) 0.018(3) -0.003(3)
C30 0.044(3) 0.040(3) 0.055(4) 0.002(3) 0.018(3) -0.002(3)
C31 0.034(3) 0.050(3) 0.074(5) 0.002(3) 0.021(4) -0.005(3)
C32 0.035(3) 0.041(3) 0.048(3) 0.003(3) 0.016(3) -0.007(2)
C33 0.043(3) 0.039(3) 0.044(3) 0.002(2) 0.026(3) 0.004(2)
C34 0.035(3) 0.038(3) 0.044(3) 0.006(2) 0.020(3) 0.004(2)
C35 0.032(3) 0.063(4) 0.054(4) -0.008(3) 0.021(3) -0.002(3)
C36 0.047(4) 0.095(5) 0.051(4) -0.016(4) 0.027(3) -0.005(4)
C37 0.044(4) 0.073(4) 0.047(4) -0.006(3) 0.016(3) -0.016(3)
C38 0.040(3) 0.038(3) 0.044(3) 0.005(2) 0.021(3) 0.005(2)
N1 0.045(3) 0.036(2) 0.054(3) -0.005(2) 0.024(2) -0.003(2)
N2 0.055(3) 0.048(3) 0.080(4) -0.013(3) 0.036(3) -0.014(3)
N3 0.056(3) 0.050(3) 0.059(3) -0.003(2) 0.031(3) -0.004(3)
N4 0.038(3) 0.034(2) 0.057(3) 0.002(2) 0.018(2) -0.001(2)
N5 0.043(3) 0.037(3) 0.069(3) 0.003(2) 0.024(3) -0.003(2)
N6 0.049(3) 0.046(3) 0.100(4) 0.003(3) 0.034(3) 0.001(2)
N7 0.042(3) 0.035(2) 0.058(3) -0.004(2) 0.022(2) -0.003(2)
N8 0.042(3) 0.045(3) 0.083(4) -0.013(3) 0.021(3) -0.007(2)
N9 0.045(3) 0.037(2) 0.054(3) -0.004(2) 0.021(2) -0.005(2)
O1 0.053(3) 0.047(2) 0.060(3) -0.004(2) 0.032(2) -0.012(2)
O2 0.044(2) 0.035(2) 0.048(2) 0.0004(17) 0.0047(19) 0.0021(17)
O1W 0.039(2) 0.062(3) 0.052(2) 0.017(2) 0.021(2) -0.002(2)
O3 0.046(2) 0.034(2) 0.081(3) -0.011(2) 0.030(2) -0.0018(18)
O2W 0.064(3) 0.108(4) 0.063(3) -0.013(3) 0.024(3) 0.005(3)
O4 0.035(3) 0.119(4) 0.092(4) 0.016(3) 0.015(3) 0.000(3)
O5 0.051(3) 0.096(4) 0.099(4) -0.030(3) 0.048(3) -0.022(3)
O6 0.037(2) 0.069(3) 0.045(2) 0.0023(19) 0.0175(19) -0.0005(19)
O5W 0.060(3) 0.078(3) 0.073(3) 0.006(2) 0.037(3) 0.006(2)
O7 0.042(2) 0.072(3) 0.042(2) -0.001(2) 0.017(2) 0.003(2)
O6W 0.114(12) 0.124(12) 0.095(11) -0.008(9) 0.042(9) -0.019(9)
O8 0.087(4) 0.176(6) 0.072(3) -0.052(4) 0.050(3) -0.026(4)
O7W 0.15(3) 0.21(4) 0.13(2) -0.12(3) 0.10(2) -0.14(3)
O9 0.039(2) 0.040(2) 0.043(2) -0.0024(16) 0.0206(18) -0.0059(16)
O8W 0.151(15) 0.141(15) 0.155(14) -0.002(9) 0.075(10) 0.017(9)
O9W 0.136(14) 0.133(13) 0.095(11) -0.017(9) 0.057(10) -0.017(9)
O10W 0.131(11) 0.138(11) 0.189(14) 0.000 0.043(10) 0.000
O11W 0.161(16) 0.100(11) 0.131(13) 0.005(9) 0.071(12) 0.013(10)
O3W 0.037(5) 0.053(6) 0.034(6) -0.010(6) 0.012(5) 0.013(4)
O4W 0.037(6) 0.026(6) 0.039(6) -0.007(5) -0.011(5) -0.012(5)
O13W 0.034(11) 0.025(9) 0.057(11) 0.005(8) 0.011(9) 0.013(7)
O12W 0.040(9) 0.025(8) 0.034(10) 0.011(8) 0.017(8) 0.017(6)

loop_
_atom_type_symbol
_atom_type_description
_atom_type_scat_dispersion_real
_atom_type_scat_dispersion_imag
_atom_type_scat_source
C C 0.0033 0.0016 'International Tables Vol C Tables 4.2.6.8 and 6.1.1.4'
H H 0.0000 0.0000 'International Tables Vol C Tables 4.2.6.8 and 6.1.1.4'
N N 0.0061 0.0033 'International Tables Vol C Tables 4.2.6.8 and 6.1.1.4'
O O 0.0106 0.0060 'International Tables Vol C Tables 4.2.6.8 and 6.1.1.4'
Cd Cd -0.8075 1.2024 'International Tables Vol C Tables 4.2.6.8 and 6.1.1.4'

loop_
_geom_angle_atom_site_label_1
_geom_angle_atom_site_label_2
_geom_angle_atom_site_label_3
_geom_angle
_geom_angle_site_symmetry_1
_geom_angle_site_symmetry_3
O9 Cd1 O9 82.18(15) . 7_666
O9 Cd1 O7 94.00(15) . 2_756
O9 Cd1 O7 175.35(13) 7_666 2_756
O9 Cd1 O1W 168.24(14) . .
O9 Cd1 O1W 90.23(13) 7_666 .
O7 Cd1 O1W 93.96(14) 2_756 .
O9 Cd1 N5 86.97(15) . .
O9 Cd1 N5 94.90(16) 7_666 .
O7 Cd1 N5 87.51(17) 2_756 .
O1W Cd1 N5 84.73(16) . .
O9 Cd1 N9 103.16(15) . 7_666
O9 Cd1 N9 87.32(15) 7_666 7_666
O7 Cd1 N9 90.99(16) 2_756 7_666
O1W Cd1 N9 85.35(16) . 7_666
N5 Cd1 N9 169.84(17) . 7_666
O9 Cd1 Cd1 41.45(10) . 7_666
O9 Cd1 Cd1 40.74(9) 7_666 7_666
O7 Cd1 Cd1 135.38(11) 2_756 7_666
O1W Cd1 Cd1 130.36(10) . 7_666
N5 Cd1 Cd1 91.28(13) . 7_666
N9 Cd1 Cd1 96.82(12) 7_666 7_666
O9 Cd2 O5 105.19(18) . .
O9 Cd2 O3W 166.2(4) . .
O5 Cd2 O3W 85.9(4) . .
O9 Cd2 O2W 89.59(17) . .
O5 Cd2 O2W 90.1(2) . .
O3W Cd2 O2W 98.7(3) . .
O9 Cd2 O12W 161.5(6) . .
O5 Cd2 O12W 92.9(7) . .
O3W Cd2 O12W 14.1(5) . .
O2W Cd2 O12W 86.5(6) . .
O9 Cd2 N8 89.86(16) . .
O5 Cd2 N8 109.0(2) . .
O3W Cd2 N8 78.7(3) . .
O2W Cd2 N8 160.4(2) . .
O12W Cd2 N8 87.8(7) . .
O9 Cd2 N6 85.38(15) . .
O5 Cd2 N6 167.0(2) . .
O3W Cd2 N6 84.9(4) . .
O2W Cd2 N6 82.3(2) . .
O12W Cd2 N6 76.1(6) . .
N8 Cd2 N6 78.1(2) . .
C3 C1 C2 120.0(5) 2_655 .
C3 C1 C4 120.8(5) 2_655 .
C2 C1 C4 119.2(5) . .
C1 C2 C3 119.8(5) . .
C1 C2 C13 121.4(5) . .
C3 C2 C13 118.7(5) . .
C1 C3 C2 119.7(5) 2_655 .
C1 C3 C22 120.7(5) 2_655 .
C2 C3 C22 119.5(5) . .
O1 C4 C1 114.9(5) . .
O1 C4 H4A 108.5 . .
C1 C4 H4A 108.5 . .
O1 C4 H4B 108.5 . .
C1 C4 H4B 108.5 . .
H4A C4 H4B 107.5 . .
O1 C5 C10 124.9(5) . .
O1 C5 C6 115.3(5) . .
C10 C5 C6 119.8(5) . .
C7 C6 C5 120.4(6) . .
C7 C6 H6 119.8 . .
C5 C6 H6 119.8 . .
C6 C7 C8 121.2(6) . .
C6 C7 H7 119.4 . .
C8 C7 H7 119.4 . .
C9 C8 C7 117.6(6) . .
C9 C8 H8 121.2 . .
C7 C8 H8 121.2 . .
C8 C9 C10 122.8(5) . .
C8 C9 N1 119.6(5) . .
C10 C9 N1 117.7(5) . .
C9 C10 C5 118.2(5) . .
C9 C10 H10 120.9 . .
C5 C10 H10 120.9 . .
N2 C11 N1 111.1(6) . .
N2 C11 H11 124.5 . .
N1 C11 H11 124.5 . .
N3 C12 N1 111.2(5) . .
N3 C12 H12 124.4 . .
N1 C12 H12 124.4 . .
O2 C13 C2 107.6(4) . .
O2 C13 H13A 110.2 . .
C2 C13 H13A 110.2 . .
O2 C13 H13B 110.2 . .
C2 C13 H13B 110.2 . .
H13A C13 H13B 108.5 . .
O2 C14 C19 115.9(5) . .
O2 C14 C15 124.9(5) . .
C19 C14 C15 119.2(5) . .
C16 C15 C14 119.5(5) . .
C16 C15 H15 120.2 . .
C14 C15 H15 120.2 . .
C15 C16 C17 121.5(6) . .
C15 C16 H16 119.2 . .
C17 C16 H16 119.2 . .
C18 C17 C16 117.8(6) . .
C18 C17 H17 121.1 . .
C16 C17 H17 121.1 . .
C19 C18 C17 121.6(5) . .
C19 C18 N4 118.3(5) . .
C17 C18 N4 120.0(5) . .
C18 C19 C14 120.4(5) . .
C18 C19 H19 119.8 . .
C14 C19 H19 119.8 . .
N6 C20 N4 110.5(6) . .
N6 C20 H20 124.7 . .
N4 C20 H20 124.7 . .
N5 C21 N4 111.5(5) . .
N5 C21 H21 124.3 . .
N4 C21 H21 124.3 . .
O3 C22 C3 106.0(4) . .
O3 C22 H22A 110.5 . .
C3 C22 H22A 110.5 . .
O3 C22 H22B 110.5 . .
C3 C22 H22B 110.5 . .
H22A C22 H22B 108.7 . .
O3 C23 C24 126.3(5) . .
O3 C23 C28 113.6(5) . .
C24 C23 C28 120.1(5) . .
C23 C24 C25 119.2(6) . .
C23 C24 H24 120.4 . .
C25 C24 H24 120.4 . .
C26 C25 C24 121.5(6) . .
C26 C25 H25 119.2 . .
C24 C25 H25 119.2 . .
C25 C26 C27 118.1(6) . .
C25 C26 H26 121.0 . .
C27 C26 H26 121.0 . .
C28 C27 C26 121.4(5) . .
C28 C27 N7 117.9(5) . .
C26 C27 N7 120.6(5) . .
C27 C28 C23 119.7(5) . .
C27 C28 H28 120.2 . .
C23 C28 H28 120.2 . .
N8 C29 N7 111.5(6) . .
N8 C29 H29 124.3 . .
N7 C29 H29 124.3 . .
N9 C30 N7 111.2(5) . .
N9 C30 H30 124.4 . .
N7 C30 H30 124.4 . .
O4 C31 O5 124.1(6) . .
O4 C31 C32 118.9(6) . .
O5 C31 C32 116.9(6) . .
C37 C32 C33 119.8(5) . .
C37 C32 C31 118.6(6) . .
C33 C32 C31 121.5(6) . .
C32 C33 C34 120.8(5) . .
C32 C33 H33 119.6 . .
C34 C33 H33 119.6 . .
C35 C34 C33 117.9(5) . .
C35 C34 C38 120.3(5) . .
C33 C34 C38 121.8(5) . .
C36 C35 C34 121.5(5) . .
C36 C35 H35 119.3 . .
C34 C35 H35 119.3 . .
C35 C36 O8 120.1(6) . .
C35 C36 C37 120.6(6) . .
O8 C36 C37 119.3(6) . .
C32 C37 C36 119.4(6) . .
C32 C37 H37 120.3 . .
C36 C37 H37 120.3 . .
O6 C38 O7 124.4(6) . .
O6 C38 C34 118.2(5) . .
O7 C38 C34 117.4(5) . .
C12 N1 C11 104.1(5) . .
C12 N1 C9 128.1(5) . .
C11 N1 C9 127.7(5) . .
C11 N2 N3 107.5(5) . .
C12 N3 N2 106.1(5) . .
C20 N4 C21 103.7(5) . .
C20 N4 C18 127.7(5) . .
C21 N4 C18 128.4(5) . .
C21 N5 N6 107.0(5) . .
C21 N5 Cd1 132.4(4) . .
N6 N5 Cd1 120.5(4) . .
C20 N6 N5 107.3(5) . .
C20 N6 Cd2 129.1(5) . .
N5 N6 Cd2 118.8(4) . .
C29 N7 C30 104.3(5) . .
C29 N7 C27 128.0(5) . .
C30 N7 C27 127.2(5) . .
C29 N8 N9 106.2(5) . .
C29 N8 Cd2 126.9(5) . .
N9 N8 Cd2 119.3(4) . .
C30 N9 N8 106.9(5) . .
C30 N9 Cd1 133.6(4) . 7_666
N8 N9 Cd1 119.5(3) . 7_666
C5 O1 C4 118.9(4) . .
C14 O2 C13 118.3(4) . .
Cd1 O1W H1A 121.0 . .
Cd1 O1W H1B 123.9 . .
H1A O1W H1B 107.0 . .
C23 O3 C22 118.3(4) . .
C31 O5 Cd2 119.8(4) . .
C38 O7 Cd1 122.0(4) . 2_756
Cd2 O9 Cd1 118.99(16) . .
Cd2 O9 Cd1 115.08(15) . 7_666
Cd1 O9 Cd1 97.82(15) . 7_666
O12W O3W O4W 49(3) . .
O12W O3W Cd2 90(4) . .
O4W O3W Cd2 131.6(10) . .
O12W O4W O3W 24.0(14) . .
O12W O4W O13W 83(2) . .
O3W O4W O13W 102.4(15) . .
O12W O4W O13W 107(2) . 2_756
O3W O4W O13W 121.6(14) . 2_756
O13W O4W O13W 29.0(17) . 2_756
O13W O13W O4W 85(4) 2_756 .
O13W O13W O4W 66(4) 2_756 2_756
O4W O13W O4W 110.8(16) . 2_756
O13W O13W O12W 115(5) 2_756 .
O4W O13W O12W 36.0(12) . .
O4W O13W O12W 139.2(18) 2_756 .
O3W O12W O4W 107(4) . .
O3W O12W O13W 146(5) . .
O4W O12W O13W 61.4(17) . .
O3W O12W Cd2 76(4) . .
O4W O12W Cd2 152(2) . .
O13W O12W Cd2 100.5(14) . .

loop_
_geom_bond_atom_site_label_1
_geom_bond_atom_site_label_2
_geom_bond_distance
_geom_bond_site_symmetry_2
Cd1 O9 2.266(4) .
Cd1 O9 2.298(4) 7_666
Cd1 O7 2.322(4) 2_756
Cd1 O1W 2.342(4) .
Cd1 N5 2.348(5) .
Cd1 N9 2.356(5) 7_666
Cd1 Cd1 3.4398(8) 7_666
Cd2 O9 2.221(4) .
Cd2 O5 2.232(5) .
Cd2 O3W 2.279(14) .
Cd2 O2W 2.283(5) .
Cd2 O12W 2.35(3) .
Cd2 N8 2.373(6) .
Cd2 N6 2.526(6) .
C1 C3 1.395(8) 2_655
C1 C2 1.396(8) .
C1 C4 1.510(8) .
C2 C3 1.421(8) .
C2 C13 1.512(8) .
C3 C1 1.395(8) 2_655
C3 C22 1.533(8) .
C4 O1 1.450(7) .
C4 H4A 0.9700 .
C4 H4B 0.9700 .
C5 O1 1.365(7) .
C5 C10 1.387(8) .
C5 C6 1.388(9) .
C6 C7 1.367(9) .
C6 H6 0.9300 .
C7 C8 1.381(9) .
C7 H7 0.9300 .
C8 C9 1.380(8) .
C8 H8 0.9300 .
C9 C10 1.381(8) .
C9 N1 1.434(7) .
C10 H10 0.9300 .
C11 N2 1.281(8) .
C11 N1 1.366(8) .
C11 H11 0.9300 .
C12 N3 1.310(8) .
C12 N1 1.343(7) .
C12 H12 0.9300 .
C13 O2 1.440(7) .
C13 H13A 0.9700 .
C13 H13B 0.9700 .
C14 O2 1.370(7) .
C14 C19 1.380(8) .
C14 C15 1.393(8) .
C15 C16 1.378(9) .
C15 H15 0.9300 .
C16 C17 1.389(9) .
C16 H16 0.9300 .
C17 C18 1.378(8) .
C17 H17 0.9300 .
C18 C19 1.370(8) .
C18 N4 1.432(7) .
C19 H19 0.9300 .
C20 N6 1.298(8) .
C20 N4 1.363(8) .
C20 H20 0.9300 .
C21 N5 1.282(8) .
C21 N4 1.365(8) .
C21 H21 0.9300 .
C22 O3 1.427(6) .
C22 H22A 0.9700 .
C22 H22B 0.9700 .
C23 O3 1.360(7) .
C23 C24 1.377(8) .
C23 C28 1.398(8) .
C24 C25 1.400(9) .
C24 H24 0.9300 .
C25 C26 1.380(9) .
C25 H25 0.9300 .
C26 C27 1.395(8) .
C26 H26 0.9300 .
C27 C28 1.374(8) .
C27 N7 1.436(7) .
C28 H28 0.9300 .
C29 N8 1.315(8) .
C29 N7 1.331(8) .
C29 H29 0.9300 .
C30 N9 1.301(7) .
C30 N7 1.348(8) .
C30 H30 0.9300 .
C31 O4 1.225(9) .
C31 O5 1.263(8) .
C31 C32 1.501(8) .
C32 C37 1.384(9) .
C32 C33 1.386(8) .
C33 C34 1.411(8) .
C33 H33 0.9300 .
C34 C35 1.388(8) .
C34 C38 1.508(8) .
C35 C36 1.363(9) .
C35 H35 0.9300 .
C36 O8 1.377(8) .
C36 C37 1.395(9) .
C37 H37 0.9300 .
C38 O6 1.246(7) .
C38 O7 1.275(7) .
N2 N3 1.386(7) .
N5 N6 1.384(7) .
N8 N9 1.371(7) .
N9 Cd1 2.356(5) 7_666
O1W H1A 0.8468 .
O1W H1B 0.8604 .
O7 Cd1 2.322(4) 2_756
O6W O7W 1.58(5) .
O9 Cd1 2.298(4) 7_666
O9W O9W 1.11(5) 2_755
O3W O12W 0.57(2) .
O3W O4W 1.344(19) .
O4W O12W 1.06(3) .
O4W O13W 1.59(4) .
O4W O13W 1.73(3) 2_756
O13W O13W 0.84(5) 2_756
O13W O4W 1.73(3) 2_756
O13W O12W 1.79(4) .

loop_
_geom_torsion_atom_site_label_1
_geom_torsion_atom_site_label_2
_geom_torsion_atom_site_label_3
_geom_torsion_atom_site_label_4
_geom_torsion
_geom_torsion_site_symmetry_1
_geom_torsion_site_symmetry_4
C3 C1 C2 C3 7.7(7) 2_655 .
C4 C1 C2 C3 -173.7(5) . .
C3 C1 C2 C13 -171.3(5) 2_655 .
C4 C1 C2 C13 7.4(7) . .
C1 C2 C3 C1 0.5(6) . 2_655
C13 C2 C3 C1 179.5(5) . 2_655
C1 C2 C3 C22 177.0(4) . .
C13 C2 C3 C22 -4.0(7) . .
C3 C1 C4 O1 -44.5(7) 2_655 .
C2 C1 C4 O1 136.8(5) . .
O1 C5 C6 C7 179.0(5) . .
C10 C5 C6 C7 -0.7(9) . .
C5 C6 C7 C8 1.4(10) . .
C6 C7 C8 C9 -1.4(9) . .
C7 C8 C9 C10 0.7(9) . .
C7 C8 C9 N1 179.8(5) . .
C8 C9 C10 C5 -0.1(9) . .
N1 C9 C10 C5 -179.1(5) . .
O1 C5 C10 C9 -179.7(5) . .
C6 C5 C10 C9 0.1(8) . .
C1 C2 C13 O2 -91.0(6) . .
C3 C2 C13 O2 90.0(6) . .
O2 C14 C15 C16 -178.8(6) . .
C19 C14 C15 C16 -0.3(9) . .
C14 C15 C16 C17 0.6(10) . .
C15 C16 C17 C18 0.1(10) . .
C16 C17 C18 C19 -1.1(10) . .
C16 C17 C18 N4 -178.9(6) . .
C17 C18 C19 C14 1.4(9) . .
N4 C18 C19 C14 179.2(5) . .
O2 C14 C19 C18 178.0(5) . .
C15 C14 C19 C18 -0.7(9) . .
C1 C3 C22 O3 101.7(6) 2_655 .
C2 C3 C22 O3 -74.8(6) . .
O3 C23 C24 C25 -179.8(6) . .
C28 C23 C24 C25 -0.4(9) . .
C23 C24 C25 C26 0.4(11) . .
C24 C25 C26 C27 -0.3(11) . .
C25 C26 C27 C28 0.3(10) . .
C25 C26 C27 N7 177.9(6) . .
C26 C27 C28 C23 -0.3(9) . .
N7 C27 C28 C23 -178.0(5) . .
O3 C23 C28 C27 179.8(5) . .
C24 C23 C28 C27 0.4(9) . .
O4 C31 C32 C37 -10.5(9) . .
O5 C31 C32 C37 169.9(6) . .
O4 C31 C32 C33 170.6(6) . .
O5 C31 C32 C33 -8.9(9) . .
C37 C32 C33 C34 -2.2(8) . .
C31 C32 C33 C34 176.7(5) . .
C32 C33 C34 C35 -0.4(8) . .
C32 C33 C34 C38 -177.9(5) . .
C33 C34 C35 C36 2.0(9) . .
C38 C34 C35 C36 179.5(6) . .
C34 C35 C36 O8 177.3(7) . .
C34 C35 C36 C37 -0.9(11) . .
C33 C32 C37 C36 3.3(10) . .
C31 C32 C37 C36 -175.6(6) . .
C35 C36 C37 C32 -1.8(11) . .
O8 C36 C37 C32 -180.0(7) . .
C35 C34 C38 O6 14.4(8) . .
C33 C34 C38 O6 -168.3(5) . .
C35 C34 C38 O7 -164.2(5) . .
C33 C34 C38 O7 13.2(7) . .
N3 C12 N1 C11 0.9(7) . .
N3 C12 N1 C9 178.4(5) . .
N2 C11 N1 C12 -0.8(8) . .
N2 C11 N1 C9 -178.3(6) . .
C8 C9 N1 C12 -135.8(6) . .
C10 C9 N1 C12 43.3(9) . .
C8 C9 N1 C11 41.2(9) . .
C10 C9 N1 C11 -139.7(7) . .
N1 C11 N2 N3 0.3(8) . .
N1 C12 N3 N2 -0.7(7) . .
C11 N2 N3 C12 0.2(8) . .
N6 C20 N4 C21 0.6(8) . .
N6 C20 N4 C18 175.5(6) . .
N5 C21 N4 C20 -0.3(7) . .
N5 C21 N4 C18 -175.2(5) . .
C19 C18 N4 C20 -128.8(7) . .
C17 C18 N4 C20 49.1(9) . .
C19 C18 N4 C21 44.9(9) . .
C17 C18 N4 C21 -137.2(7) . .
N4 C21 N5 N6 0.0(7) . .
N4 C21 N5 Cd1 177.2(4) . .
O9 Cd1 N5 C21 -148.1(6) . .
O9 Cd1 N5 C21 -66.2(6) 7_666 .
O7 Cd1 N5 C21 117.8(6) 2_756 .
O1W Cd1 N5 C21 23.6(6) . .
N9 Cd1 N5 C21 36.1(14) 7_666 .
Cd1 Cd1 N5 C21 -106.8(6) 7_666 .
O9 Cd1 N5 N6 28.8(5) . .
O9 Cd1 N5 N6 110.7(5) 7_666 .
O7 Cd1 N5 N6 -65.3(5) 2_756 .
O1W Cd1 N5 N6 -159.5(5) . .
N9 Cd1 N5 N6 -147.0(9) 7_666 .
Cd1 Cd1 N5 N6 70.1(5) 7_666 .
N4 C20 N6 N5 -0.6(8) . .
N4 C20 N6 Cd2 -155.3(5) . .
C21 N5 N6 C20 0.4(8) . .
Cd1 N5 N6 C20 -177.2(5) . .
C21 N5 N6 Cd2 158.1(4) . .
Cd1 N5 N6 Cd2 -19.5(6) . .
O9 Cd2 N6 C20 150.9(7) . .
O5 Cd2 N6 C20 -64.1(12) . .
O3W Cd2 N6 C20 -19.4(7) . .
O2W Cd2 N6 C20 -118.9(7) . .
O12W Cd2 N6 C20 -30.6(9) . .
N8 Cd2 N6 C20 60.0(7) . .
O9 Cd2 N6 N5 -1.3(5) . .
O5 Cd2 N6 N5 143.7(7) . .
O3W Cd2 N6 N5 -171.6(6) . .
O2W Cd2 N6 N5 88.9(5) . .
O12W Cd2 N6 N5 177.2(8) . .
N8 Cd2 N6 N5 -92.2(5) . .
N8 C29 N7 C30 0.4(8) . .
N8 C29 N7 C27 -171.5(6) . .
N9 C30 N7 C29 -0.5(7) . .
N9 C30 N7 C27 171.5(5) . .
C28 C27 N7 C29 141.4(7) . .
C26 C27 N7 C29 -36.4(9) . .
C28 C27 N7 C30 -28.7(9) . .
C26 C27 N7 C30 153.5(6) . .
N7 C29 N8 N9 -0.2(8) . .
N7 C29 N8 Cd2 148.7(5) . .
O9 Cd2 N8 C29 -152.0(6) . .
O5 Cd2 N8 C29 102.0(6) . .
O3W Cd2 N8 C29 20.4(7) . .
O2W Cd2 N8 C29 -63.6(8) . .
O12W Cd2 N8 C29 9.6(8) . .
N6 Cd2 N8 C29 -66.7(6) . .
O9 Cd2 N8 N9 -6.7(4) . .
O5 Cd2 N8 N9 -112.7(4) . .
O3W Cd2 N8 N9 165.7(6) . .
O2W Cd2 N8 N9 81.7(7) . .
O12W Cd2 N8 N9 154.9(7) . .
N6 Cd2 N8 N9 78.6(4) . .
N7 C30 N9 N8 0.4(7) . .
N7 C30 N9 Cd1 -177.7(4) . 7_666
C29 N8 N9 C30 -0.1(7) . .
Cd2 N8 N9 C30 -151.8(4) . .
C29 N8 N9 Cd1 178.3(4) . 7_666
Cd2 N8 N9 Cd1 26.6(6) . 7_666
C10 C5 O1 C4 -5.0(8) . .
C6 C5 O1 C4 175.3(5) . .
C1 C4 O1 C5 -66.3(7) . .
C19 C14 O2 C13 166.1(5) . .
C15 C14 O2 C13 -15.3(8) . .
C2 C13 O2 C14 -163.1(5) . .
C24 C23 O3 C22 -3.1(9) . .
C28 C23 O3 C22 177.5(5) . .
C3 C22 O3 C23 -179.2(5) . .
O4 C31 O5 Cd2 40.8(9) . .
C32 C31 O5 Cd2 -139.7(5) . .
O9 Cd2 O5 C31 -100.8(5) . .
O3W Cd2 O5 C31 70.9(6) . .
O2W Cd2 O5 C31 169.6(5) . .
O12W Cd2 O5 C31 83.1(8) . .
N8 Cd2 O5 C31 -5.6(6) . .
N6 Cd2 O5 C31 115.5(9) . .
O6 C38 O7 Cd1 -13.1(7) . 2_756
C34 C38 O7 Cd1 165.4(3) . 2_756
O5 Cd2 O9 Cd1 -150.1(2) . .
O3W Cd2 O9 Cd1 67.1(15) . .
O2W Cd2 O9 Cd1 -60.2(2) . .
O12W Cd2 O9 Cd1 18(2) . .
N8 Cd2 O9 Cd1 100.2(2) . .
N6 Cd2 O9 Cd1 22.2(2) . .
O5 Cd2 O9 Cd1 94.3(2) . 7_666
O3W Cd2 O9 Cd1 -48.4(15) . 7_666
O2W Cd2 O9 Cd1 -175.7(2) . 7_666
O12W Cd2 O9 Cd1 -98(2) . 7_666
N8 Cd2 O9 Cd1 -15.3(2) . 7_666
N6 Cd2 O9 Cd1 -93.4(2) . 7_666
O9 Cd1 O9 Cd2 -124.4(2) 7_666 .
O7 Cd1 O9 Cd2 58.2(2) 2_756 .
O1W Cd1 O9 Cd2 -74.2(7) . .
N5 Cd1 O9 Cd2 -29.1(2) . .
N9 Cd1 O9 Cd2 150.19(19) 7_666 .
Cd1 Cd1 O9 Cd2 -124.4(2) 7_666 .
O9 Cd1 O9 Cd1 0.0 7_666 7_666
O7 Cd1 O9 Cd1 -177.34(14) 2_756 7_666
O1W Cd1 O9 Cd1 50.2(7) . 7_666
N5 Cd1 O9 Cd1 95.37(16) . 7_666
N9 Cd1 O9 Cd1 -85.38(16) 7_666 7_666
O9 Cd2 O3W O12W -96(4) . .
O5 Cd2 O3W O12W 120(4) . .
O2W Cd2 O3W O12W 30(4) . .
N8 Cd2 O3W O12W -130(4) . .
N6 Cd2 O3W O12W -51(4) . .
O9 Cd2 O3W O4W -125.5(14) . .
O5 Cd2 O3W O4W 90.3(15) . .
O2W Cd2 O3W O4W 0.9(15) . .
O12W Cd2 O3W O4W -30(3) . .
N8 Cd2 O3W O4W -159.4(15) . .
N6 Cd2 O3W O4W -80.5(15) . .
Cd2 O3W O4W O12W 41(4) . .
O12W O3W O4W O13W -35(5) . .
Cd2 O3W O4W O13W 6(2) . .
O12W O3W O4W O13W -59(5) . 2_756
Cd2 O3W O4W O13W -18(2) . 2_756
O12W O4W O13W O13W -149(3) . 2_756
O3W O4W O13W O13W -135(3) . 2_756
O12W O4W O13W O4W 149(2) . 2_756
O3W O4W O13W O4W 162.6(16) . 2_756
O13W O4W O13W O4W -62(3) 2_756 2_756
O3W O4W O13W O12W 13.7(18) . .
O13W O4W O13W O12W 149(3) 2_756 .
Cd2 O3W O12W O4W -151(3) . .
O4W O3W O12W O13W 64(7) . .
Cd2 O3W O12W O13W -87(7) . .
O4W O3W O12W Cd2 151(3) . .
O13W O4W O12W O3W 145(5) . .
O13W O4W O12W O3W 130(4) 2_756 .
O3W O4W O12W O13W -145(5) . .
O13W O4W O12W O13W -15.2(18) 2_756 .
O3W O4W O12W Cd2 -91(6) . .
O13W O4W O12W Cd2 55(4) . .
O13W O4W O12W Cd2 40(5) 2_756 .
O13W O13W O12W O3W -43(8) 2_756 .
O4W O13W O12W O3W -77(8) . .
O4W O13W O12W O3W -125(8) 2_756 .
O13W O13W O12W O4W 35(2) 2_756 .
O4W O13W O12W O4W -48(3) 2_756 .
O13W O13W O12W Cd2 -122.3(14) 2_756 .
O4W O13W O12W Cd2 -157(2) . .
O4W O13W O12W Cd2 155(2) 2_756 .
O9 Cd2 O12W O3W 132(3) . .
O5 Cd2 O12W O3W -60(4) . .
O2W Cd2 O12W O3W -150(4) . .
N8 Cd2 O12W O3W 49(4) . .
N6 Cd2 O12W O3W 127(4) . .
O9 Cd2 O12W O4W -129(4) . .
O5 Cd2 O12W O4W 39(4) . .
O3W Cd2 O12W O4W 99(6) . .
O2W Cd2 O12W O4W -51(4) . .
N8 Cd2 O12W O4W 148(4) . .
N6 Cd2 O12W O4W -134(4) . .
O9 Cd2 O12W O13W -83(3) . .
O5 Cd2 O12W O13W 85.6(13) . .
O3W Cd2 O12W O13W 146(5) . .
O2W Cd2 O12W O13W -4.3(13) . .
N8 Cd2 O12W O13W -165.5(14) . .
N6 Cd2 O12W O13W -87.3(13) . .
